data_7242544
loop_
_publ_author_name
'Shu, Yuanhong'
'Ye, Kaiqi'
'Yue, Yuan'
'Sun, Jingbo'
'Wang, Haoran'
'Zhong, Jiangbin'
'Yang, Xiqiao'
'Gao, Hongqiang'
'Lu, Ran'

_publ_section_title
;
 Fluorine as a robust balancer for tuning the reactivity of
 topo-photoreactions of chalcones and the photomechanical effects of
 molecular crystals
;
_journal_issue 34
_journal_name_full CrystEngComm
_journal_page_first 5856
_journal_page_last 5868
_journal_paper_doi 10.1039/D1CE00086A
_journal_volume 23
_journal_year 2021
_chemical_formula_moiety 'C16 H12 F2 O2'
_chemical_formula_sum 'C16 H12 F2 O2'
_chemical_formula_weight 274.26
_space_group_crystal_system monoclinic
_space_group_IT_number 14
_space_group_name_Hall '-P 2yn'
_space_group_name_H-M_alt 'P 1 21/n 1'
_atom_sites_solution_hydrogens geom
_atom_sites_solution_primary iterative
_audit_creation_date 2018-05-24
_audit_creation_method
;
Olex2 1.2
(compiled 2018.05.18 svn.r3508 for OlexSys, GUI svn.r5497)
;
_audit_update_record
;
2019-12-30 deposited with the CCDC.	2021-03-26 downloaded from the CCDC.
;
_cell_angle_alpha 90
_cell_angle_beta 91.344(2)
_cell_angle_gamma 90
_cell_formula_units_Z 4
_cell_length_a 10.5214(4)
_cell_length_b 3.93620(10)
_cell_length_c 30.9616(12)
_cell_measurement_reflns_used 8710
_cell_measurement_temperature 298(2)
_cell_measurement_theta_max 27.478
_cell_measurement_theta_min 2.733
_cell_volume 1281.90(8)
_computing_cell_refinement 'SAINT V8.38A (?, 2016)'
_computing_data_reduction 'SAINT V8.38A (?, 2016)'
_computing_molecular_graphics 'Olex2 (Dolomanov et al., 2009)'
_computing_publication_material 'Olex2 (Dolomanov et al., 2009)'
_computing_structure_refinement 'XL (Sheldrick, 2008)'
_computing_structure_solution 'olex2.solve (Bourhis et al., 2015)'
_diffrn_ambient_temperature 297.89
_diffrn_measured_fraction_theta_full 0.998
_diffrn_measured_fraction_theta_max 0.998
_diffrn_measurement_device_type 'Bruker APEX-II CCD'
_diffrn_measurement_method '\f and \w scans'
_diffrn_radiation_type MoK\a
_diffrn_radiation_wavelength 0.71073
_diffrn_reflns_av_R_equivalents 0.0443
_diffrn_reflns_av_unetI/netI 0.0239
_diffrn_reflns_Laue_measured_fraction_full 0.998
_diffrn_reflns_Laue_measured_fraction_max 0.998
_diffrn_reflns_limit_h_max 13
_diffrn_reflns_limit_h_min -13
_diffrn_reflns_limit_k_max 5
_diffrn_reflns_limit_k_min -5
_diffrn_reflns_limit_l_max 40
_diffrn_reflns_limit_l_min -40
_diffrn_reflns_number 26027
_diffrn_reflns_point_group_measured_fraction_full 0.998
_diffrn_reflns_point_group_measured_fraction_max 0.998
_diffrn_reflns_theta_full 25.242
_diffrn_reflns_theta_max 27.508
_diffrn_reflns_theta_min 2.733
_diffrn_standards_number 0
_exptl_absorpt_coefficient_mu 0.112
_exptl_absorpt_correction_type none
_exptl_crystal_colour colourless
_exptl_crystal_colour_primary colourless
_exptl_crystal_density_diffrn 1.421
_exptl_crystal_description needle
_exptl_crystal_F_000 568
_exptl_crystal_size_max 0.31
_exptl_crystal_size_mid 0.12
_exptl_crystal_size_min 0.09
_refine_diff_density_max 0.222
_refine_diff_density_min -0.186
_refine_diff_density_rms 0.037
_refine_ls_extinction_method none
_refine_ls_goodness_of_fit_ref 1.040
_refine_ls_hydrogen_treatment constr
_refine_ls_matrix_type full
_refine_ls_number_parameters 182
_refine_ls_number_reflns 2937
_refine_ls_number_restraints 0
_refine_ls_restrained_S_all 1.040
_refine_ls_R_factor_all 0.0705
_refine_ls_R_factor_gt 0.0476
_refine_ls_shift/su_max 0.001
_refine_ls_shift/su_mean 0.000
_refine_ls_structure_factor_coef Fsqd
_refine_ls_weighting_details 'w=1/[\s^2^(Fo^2^)+(0.0472P)^2^+0.5390P] where P=(Fo^2^+2Fc^2^)/3'
_refine_ls_weighting_scheme calc
_refine_ls_wR_factor_gt 0.1127
_refine_ls_wR_factor_ref 0.1277
_reflns_Friedel_coverage 0.000
_reflns_number_gt 2123
_reflns_number_total 2937
_reflns_threshold_expression 'I > 2\s(I)'
_cod_data_source_file d1ce00086a31.cif
_cod_data_source_block 2FChOMe-4
_cod_depositor_comments 'Adding full bibliography for 7242537--7242549.cif.'
_cod_database_code 7242544
_shelx_shelxl_version_number 2014/7
_shelx_space_group_comment
;
The symmetry employed for this shelxl refinement is uniquely defined
by the following loop, which should always be used as a source of
symmetry information in preference to the above space-group names.
They are only intended as comments.
;
_shelx_estimated_absorpt_t_max 0.990
_shelx_estimated_absorpt_t_min 0.966
_olex2_refinement_description
;
1. Fixed Uiso
 At 1.2 times of:
  All C(H) groups
 At 1.5 times of:
  All C(H,H,H) groups
2.a Aromatic/amide H refined with riding coordinates:
 C3(H3), C4(H4), C7(H7), C8(H8), C10(H10), C12(H12), C13(H13), C14(H14),
 C16(H16)
2.b Idealised Me refined as rotating group:
 C1(H1A,H1B,H1C)
;
_olex2_submission_special_instructions 'No special instructions were received'

loop_
_space_group_symop_operation_xyz
'x, y, z'
'-x+1/2, y+1/2, -z+1/2'
'-x, -y, -z'
'x-1/2, -y-1/2, z-1/2'

loop_
_atom_site_label
_atom_site_type_symbol
_atom_site_fract_x
_atom_site_fract_y
_atom_site_fract_z
_atom_site_U_iso_or_equiv
_atom_site_adp_type
_atom_site_occupancy
_atom_site_site_symmetry_order
_atom_site_calc_flag
_atom_site_refinement_flags_posn
_atom_site_refinement_flags_adp
_atom_site_refinement_flags_occupancy
_atom_site_disorder_assembly
_atom_site_disorder_group
O1 O 1.08877(12) 0.9554(4) 0.32592(4) 0.0574(4) Uani 1 1 d . . . . .
O2 O 0.48822(13) 0.9278(5) 0.30456(4) 0.0696(5) Uani 1 1 d . . . . .
F3 F 0.34347(12) 0.6869(4) 0.53733(3) 0.0750(4) Uani 1 1 d . . . . .
F4 F 0.02936(12) 0.1513(4) 0.45195(4) 0.0776(4) Uani 1 1 d . . . . .
C1 C 1.1471(2) 1.0943(6) 0.28859(7) 0.0661(6) Uani 1 1 d . . . . .
H1A H 1.1189 0.9710 0.2634 0.099 Uiso 1 1 calc GR . . . .
H1B H 1.2378 1.0762 0.2918 0.099 Uiso 1 1 calc GR . . . .
H1C H 1.1237 1.3290 0.2855 0.099 Uiso 1 1 calc GR . . . .
C2 C 0.95892(17) 0.9543(5) 0.32693(5) 0.0428(4) Uani 1 1 d . . . . .
C3 C 0.87972(17) 1.0838(5) 0.29452(5) 0.0437(4) Uani 1 1 d . . . . .
H3 H 0.9138 1.1837 0.2702 0.052 Uiso 1 1 calc R . . . .
C4 C 0.75022(17) 1.0627(5) 0.29886(5) 0.0432(4) Uani 1 1 d . . . . .
H4 H 0.6974 1.1483 0.2770 0.052 Uiso 1 1 calc R . . . .
C5 C 0.69566(16) 0.9173(4) 0.33501(5) 0.0397(4) Uani 1 1 d . . . . .
C6 C 0.55586(17) 0.8867(5) 0.33687(5) 0.0471(4) Uani 1 1 d . . . . .
C7 C 0.49804(18) 0.8007(5) 0.37890(5) 0.0491(4) Uani 1 1 d . . . . .
H7 H 0.5441 0.8455 0.4043 0.059 Uiso 1 1 calc R . . . .
C8 C 0.38446(17) 0.6640(5) 0.38162(5) 0.0466(4) Uani 1 1 d . . . . .
H8 H 0.3416 0.6180 0.3557 0.056 Uiso 1 1 calc R . . . .
C9 C 0.31795(16) 0.5758(5) 0.42146(5) 0.0424(4) Uani 1 1 d . . . . .
C10 C 0.36579(17) 0.6701(5) 0.46234(5) 0.0464(4) Uani 1 1 d . . . . .
H10 H 0.4424 0.7865 0.4653 0.056 Uiso 1 1 calc R . . . .
C11 C 0.29720(19) 0.5870(5) 0.49773(6) 0.0505(5) Uani 1 1 d . . . . .
C12 C 0.18447(19) 0.4128(5) 0.49601(6) 0.0544(5) Uani 1 1 d . . . . .
H12 H 0.1402 0.3586 0.5207 0.065 Uiso 1 1 calc R . . . .
C13 C 0.90718(17) 0.8088(5) 0.36363(5) 0.0484(4) Uani 1 1 d . . . . .
H13 H 0.9604 0.7228 0.3854 0.058 Uiso 1 1 calc R . . . .
C14 C 0.77798(17) 0.7926(5) 0.36754(5) 0.0460(4) Uani 1 1 d . . . . .
H14 H 0.7442 0.6971 0.3922 0.055 Uiso 1 1 calc R . . . .
C15 C 0.14099(17) 0.3234(5) 0.45541(6) 0.0512(5) Uani 1 1 d . . . . .
C16 C 0.20393(17) 0.3997(5) 0.41845(6) 0.0473(4) Uani 1 1 d . . . . .
H16 H 0.1706 0.3342 0.3916 0.057 Uiso 1 1 calc R . . . .

loop_
_atom_site_aniso_label
_atom_site_aniso_U_11
_atom_site_aniso_U_22
_atom_site_aniso_U_33
_atom_site_aniso_U_23
_atom_site_aniso_U_13
_atom_site_aniso_U_12
O1 0.0475(8) 0.0758(10) 0.0491(7) 0.0043(7) 0.0029(6) -0.0004(7)
O2 0.0534(8) 0.1124(13) 0.0426(7) 0.0118(8) -0.0049(6) -0.0023(8)
F3 0.0830(9) 0.1067(11) 0.0353(6) -0.0046(6) 0.0002(5) -0.0016(8)
F4 0.0592(8) 0.0905(10) 0.0837(9) -0.0025(8) 0.0141(6) -0.0177(7)
C1 0.0567(12) 0.0763(15) 0.0661(13) 0.0086(12) 0.0152(10) -0.0010(11)
C2 0.0496(10) 0.0424(9) 0.0363(8) -0.0060(7) 0.0009(7) -0.0006(8)
C3 0.0556(11) 0.0429(9) 0.0326(8) 0.0010(7) 0.0034(7) -0.0041(8)
C4 0.0560(11) 0.0441(9) 0.0293(8) 0.0008(7) -0.0040(7) 0.0007(8)
C5 0.0500(10) 0.0390(9) 0.0300(8) -0.0042(7) -0.0004(7) 0.0008(7)
C6 0.0518(11) 0.0551(11) 0.0342(8) -0.0013(8) 0.0004(7) 0.0003(8)
C7 0.0508(10) 0.0621(12) 0.0344(8) -0.0007(8) 0.0005(7) -0.0014(9)
C8 0.0492(10) 0.0541(11) 0.0364(8) -0.0007(8) 0.0005(7) 0.0026(8)
C9 0.0441(9) 0.0454(9) 0.0377(8) 0.0006(8) 0.0030(7) 0.0106(8)
C10 0.0445(10) 0.0538(11) 0.0409(9) -0.0004(8) 0.0006(7) 0.0048(8)
C11 0.0572(11) 0.0579(11) 0.0364(9) 0.0007(8) 0.0012(8) 0.0135(9)
C12 0.0574(12) 0.0588(12) 0.0475(10) 0.0081(9) 0.0141(8) 0.0120(10)
C13 0.0530(11) 0.0568(11) 0.0352(8) 0.0054(8) -0.0049(7) 0.0057(9)
C14 0.0556(11) 0.0523(10) 0.0301(8) 0.0047(8) 0.0022(7) 0.0015(9)
C15 0.0435(10) 0.0502(11) 0.0603(11) 0.0028(9) 0.0072(8) 0.0048(8)
C16 0.0468(10) 0.0489(10) 0.0460(9) -0.0022(8) -0.0013(8) 0.0083(8)

loop_
_atom_type_symbol
_atom_type_description
_atom_type_scat_dispersion_real
_atom_type_scat_dispersion_imag
_atom_type_scat_source
C C 0.0033 0.0016 'International Tables Vol C Tables 4.2.6.8 and 6.1.1.4'
H H 0.0000 0.0000 'International Tables Vol C Tables 4.2.6.8 and 6.1.1.4'
O O 0.0106 0.0060 'International Tables Vol C Tables 4.2.6.8 and 6.1.1.4'
F F 0.0171 0.0103 'International Tables Vol C Tables 4.2.6.8 and 6.1.1.4'

loop_
_geom_angle_atom_site_label_1
_geom_angle_atom_site_label_2
_geom_angle_atom_site_label_3
_geom_angle
_geom_angle_site_symmetry_1
_geom_angle_site_symmetry_3
_geom_angle_publ_flag
C2 O1 C1 117.90(15) . . ?
O1 C1 H1A 109.5 . . ?
O1 C1 H1B 109.5 . . ?
O1 C1 H1C 109.5 . . ?
H1A C1 H1B 109.5 . . ?
H1A C1 H1C 109.5 . . ?
H1B C1 H1C 109.5 . . ?
O1 C2 C3 124.47(15) . . ?
O1 C2 C13 115.44(15) . . ?
C3 C2 C13 120.09(17) . . ?
C2 C3 H3 120.4 . . ?
C4 C3 C2 119.16(16) . . ?
C4 C3 H3 120.4 . . ?
C3 C4 H4 118.9 . . ?
C3 C4 C5 122.10(16) . . ?
C5 C4 H4 118.9 . . ?
C4 C5 C6 119.60(15) . . ?
C4 C5 C14 117.51(16) . . ?
C14 C5 C6 122.84(15) . . ?
O2 C6 C5 121.14(16) . . ?
O2 C6 C7 120.17(17) . . ?
C5 C6 C7 118.69(15) . . ?
C6 C7 H7 118.7 . . ?
C8 C7 C6 122.68(16) . . ?
C8 C7 H7 118.7 . . ?
C7 C8 H8 116.6 . . ?
C7 C8 C9 126.87(16) . . ?
C9 C8 H8 116.6 . . ?
C10 C9 C8 121.75(17) . . ?
C16 C9 C8 119.23(16) . . ?
C16 C9 C10 119.01(16) . . ?
C9 C10 H10 120.8 . . ?
C11 C10 C9 118.42(18) . . ?
C11 C10 H10 120.8 . . ?
F3 C11 C12 117.95(17) . . ?
C10 C11 F3 117.85(18) . . ?
C10 C11 C12 124.20(18) . . ?
C11 C12 H12 122.2 . . ?
C11 C12 C15 115.67(17) . . ?
C15 C12 H12 122.2 . . ?
C2 C13 H13 120.0 . . ?
C14 C13 C2 119.91(16) . . ?
C14 C13 H13 120.0 . . ?
C5 C14 H14 119.4 . . ?
C13 C14 C5 121.23(16) . . ?
C13 C14 H14 119.4 . . ?
F4 C15 C12 117.97(17) . . ?
F4 C15 C16 118.55(18) . . ?
C16 C15 C12 123.48(19) . . ?
C9 C16 H16 120.4 . . ?
C15 C16 C9 119.21(17) . . ?
C15 C16 H16 120.4 . . ?

loop_
_geom_bond_atom_site_label_1
_geom_bond_atom_site_label_2
_geom_bond_distance
_geom_bond_site_symmetry_2
_geom_bond_publ_flag
O1 C1 1.430(2) . ?
O1 C2 1.367(2) . ?
O2 C6 1.225(2) . ?
F3 C11 1.367(2) . ?
F4 C15 1.358(2) . ?
C1 H1A 0.9600 . ?
C1 H1B 0.9600 . ?
C1 H1C 0.9600 . ?
C2 C3 1.387(2) . ?
C2 C13 1.394(2) . ?
C3 H3 0.9300 . ?
C3 C4 1.375(2) . ?
C4 H4 0.9300 . ?
C4 C5 1.393(2) . ?
C5 C6 1.478(2) . ?
C5 C14 1.401(2) . ?
C6 C7 1.488(2) . ?
C7 H7 0.9300 . ?
C7 C8 1.315(3) . ?
C8 H8 0.9300 . ?
C8 C9 1.474(2) . ?
C9 C10 1.401(2) . ?
C9 C16 1.387(3) . ?
C10 H10 0.9300 . ?
C10 C11 1.366(2) . ?
C11 C12 1.370(3) . ?
C12 H12 0.9300 . ?
C12 C15 1.373(3) . ?
C13 H13 0.9300 . ?
C13 C14 1.369(2) . ?
C14 H14 0.9300 . ?
C15 C16 1.369(2) . ?
C16 H16 0.9300 . ?

loop_
_geom_torsion_atom_site_label_1
_geom_torsion_atom_site_label_2
_geom_torsion_atom_site_label_3
_geom_torsion_atom_site_label_4
_geom_torsion
_geom_torsion_site_symmetry_1
_geom_torsion_site_symmetry_2
_geom_torsion_site_symmetry_3
_geom_torsion_site_symmetry_4
_geom_torsion_publ_flag
O1 C2 C3 C4 178.86(17) . . . . ?
O1 C2 C13 C14 -179.42(17) . . . . ?
O2 C6 C7 C8 21.7(3) . . . . ?
F3 C11 C12 C15 178.91(17) . . . . ?
F4 C15 C16 C9 179.89(16) . . . . ?
C1 O1 C2 C3 -1.1(3) . . . . ?
C1 O1 C2 C13 178.57(18) . . . . ?
C2 C3 C4 C5 0.5(3) . . . . ?
C2 C13 C14 C5 0.6(3) . . . . ?
C3 C2 C13 C14 0.3(3) . . . . ?
C3 C4 C5 C6 -177.02(16) . . . . ?
C3 C4 C5 C14 0.4(3) . . . . ?
C4 C5 C6 O2 13.6(3) . . . . ?
C4 C5 C6 C7 -167.11(17) . . . . ?
C4 C5 C14 C13 -0.9(3) . . . . ?
C5 C6 C7 C8 -157.67(19) . . . . ?
C6 C5 C14 C13 176.38(17) . . . . ?
C6 C7 C8 C9 -178.72(18) . . . . ?
C7 C8 C9 C10 7.9(3) . . . . ?
C7 C8 C9 C16 -173.18(19) . . . . ?
C8 C9 C10 C11 178.34(17) . . . . ?
C8 C9 C16 C15 -178.80(17) . . . . ?
C9 C10 C11 F3 -178.58(16) . . . . ?
C9 C10 C11 C12 0.8(3) . . . . ?
C10 C9 C16 C15 0.2(3) . . . . ?
C10 C11 C12 C15 -0.4(3) . . . . ?
C11 C12 C15 F4 -179.76(17) . . . . ?
C11 C12 C15 C16 0.0(3) . . . . ?
C12 C15 C16 C9 0.2(3) . . . . ?
C13 C2 C3 C4 -0.8(3) . . . . ?
C14 C5 C6 O2 -163.68(19) . . . . ?
C14 C5 C6 C7 15.6(3) . . . . ?
C16 C9 C10 C11 -0.6(3) . . . . ?
